data_2217220
loop_
_publ_author_name
'Graham Smith'
'Urs D. Wermuth'
'Peter C. Healy'

_publ_section_title
;
 Diammonium biphenyl-4,4'-disulfonate
;
_journal_coeditor_code NG2396
_journal_issue 1
_journal_name_full 'Acta Crystallographica Section E'
_journal_page_first o47
_journal_page_last o47
_journal_paper_doi 10.1107/S1600536807061995
_journal_volume 64
_journal_year 2008
_chemical_formula_iupac '2N1 H4 +, C12 H8 O6 S2 2-'
_chemical_formula_moiety '2(H4 N +), C12 H8 O6 S2 2-'
_chemical_formula_sum 'C12 H16 N2 O6 S2'
_chemical_formula_weight 348.39
_chemical_melting_point_gt 573
_chemical_name_common 'diammonium biphenyl-4,4'-disulfonate'
_chemical_name_systematic
;
Diammonium biphenyl-4,4'-disulfonate
;
_space_group_IT_number 14
_symmetry_cell_setting monoclinic
_symmetry_space_group_name_Hall '-P 2ybc'
_symmetry_space_group_name_H-M 'P 1 21/c 1'
_atom_sites_solution_hydrogens geom
_atom_sites_solution_primary direct
_atom_sites_solution_secondary difmap
_audit_creation_method SHELXL97
_cell_angle_alpha 90.00
_cell_angle_beta 96.667(13)
_cell_angle_gamma 90.00
_cell_formula_units_Z 2
_cell_length_a 14.778(2)
_cell_length_b 7.4138(12)
_cell_length_c 7.6647(13)
_cell_measurement_reflns_used 25
_cell_measurement_temperature 297(2)
_cell_measurement_theta_max 17.1
_cell_measurement_theta_min 13.7
_cell_volume 834.1(2)
_computing_cell_refinement
;
MSC/AFC Diffractometer Control Software (Molecular Structure
Corporation, 1999)
;
_computing_data_collection
;
MSC/AFC Diffractometer Control Software (Molecular Structure
Corporation, 1999)
;
_computing_data_reduction
;
TEXSAN for Windows (Molecular Structure Corporation, 1999)
;
_computing_molecular_graphics 'PLATON (Spek, 2003)'
_computing_publication_material 'PLATON (Spek, 2003)'
_computing_structure_refinement 'SHELXL97 (Sheldrick, 1997)'
_computing_structure_solution 'SIR92 (Altomare <i>et al.</i>, 1994)'
_diffrn_ambient_temperature 297(2)
_diffrn_measured_fraction_theta_full 0.999
_diffrn_measured_fraction_theta_max 0.999
_diffrn_measurement_device_type 'Rigaku AFC 7R four-circle diffractometer'
_diffrn_measurement_method \w--2\q
_diffrn_radiation_monochromator graphite
_diffrn_radiation_source 'Rigaku rotating anode'
_diffrn_radiation_type MoK\a
_diffrn_radiation_wavelength 0.71073
_diffrn_reflns_av_R_equivalents 0.0365
_diffrn_reflns_av_sigmaI/netI 0.0838
_diffrn_reflns_limit_h_max 19
_diffrn_reflns_limit_h_min -8
_diffrn_reflns_limit_k_max 9
_diffrn_reflns_limit_k_min 0
_diffrn_reflns_limit_l_max 9
_diffrn_reflns_limit_l_min -9
_diffrn_reflns_number 2129
_diffrn_reflns_theta_full 27.50
_diffrn_reflns_theta_max 27.50
_diffrn_reflns_theta_min 2.78
_diffrn_standards_decay_% 1.6
_diffrn_standards_interval_time 150
_diffrn_standards_number 3
_exptl_absorpt_coefficient_mu 0.347
_exptl_absorpt_correction_T_max 0.9629
_exptl_absorpt_correction_T_min 0.8737
_exptl_absorpt_correction_type psi-scan
_exptl_absorpt_process_details '(TEXSAN for Windows; Molecular Structure Corporation,1999)'
_exptl_crystal_colour colourless
_exptl_crystal_density_diffrn 1.387
_exptl_crystal_density_method 'not measured'
_exptl_crystal_description plate
_exptl_crystal_F_000 364
_exptl_crystal_size_max 0.40
_exptl_crystal_size_mid 0.30
_exptl_crystal_size_min 0.11
_refine_diff_density_max 0.303
_refine_diff_density_min -0.385
_refine_ls_extinction_method none
_refine_ls_goodness_of_fit_ref 0.857
_refine_ls_hydrogen_treatment mixed
_refine_ls_matrix_type full
_refine_ls_number_parameters 116
_refine_ls_number_reflns 1909
_refine_ls_number_restraints 0
_refine_ls_restrained_S_all 0.857
_refine_ls_R_factor_all 0.1232
_refine_ls_R_factor_gt 0.0455
_refine_ls_shift/su_max 0.000
_refine_ls_shift/su_mean 0.000
_refine_ls_structure_factor_coef Fsqd
_refine_ls_weighting_details 'calc w=1/[\s^2^(Fo^2^)+(0.1P)^2^+0.8639P] where P=(Fo^2^+2Fc^2^)/3'
_refine_ls_weighting_scheme calc
_refine_ls_wR_factor_gt 0.1238
_refine_ls_wR_factor_ref 0.1719
_reflns_number_gt 1030
_reflns_number_total 1909
_reflns_threshold_expression I>2\s(I)
_cod_data_source_file ng2396.cif
_cod_data_source_block I
_cod_depositor_comments
;
The following automatic conversions were performed:

'_chemical_melting_point' tag was changed to
'_chemical_melting_point_gt' since the value was specified 'more
than' ('>') a certain temperature. The value '>573' was changed to
'573' - it should be numeric and without a unit designator.

Automatic conversion script
Id: cif_fix_values 1646 2011-03-28 12:23:43Z adriana 

The following automatic conversions were performed:

'_chemical_melting_point' tag was changed to
'_chemical_melting_point_gt' since the value was specified 'more
than' ('>') a certain temperature. The value '>573' was changed to
'573' - it should be numeric and without a unit designator.

Automatic conversion script
Id: cif_fix_values 1715 2011-07-08 13:25:40Z adriana 
;
_cod_original_sg_symbol_H-M 'P 21/c'
_cod_database_code 2217220
_cod_database_fobs_code 2217220

loop_
_symmetry_equiv_pos_as_xyz
'x, y, z'
'-x, y+1/2, -z+1/2'
'-x, -y, -z'
'x, -y+1/2, z+1/2'

loop_
_atom_site_aniso_label
_atom_site_aniso_U_11
_atom_site_aniso_U_22
_atom_site_aniso_U_33
_atom_site_aniso_U_12
_atom_site_aniso_U_13
_atom_site_aniso_U_23
S1 0.0262(4) 0.0305(4) 0.0273(4) -0.0015(4) 0.0011(3) 0.0018(4)
O11 0.0439(16) 0.0432(15) 0.0345(13) 0.0003(13) -0.0073(11) -0.0066(12)
O12 0.0426(16) 0.0346(15) 0.0595(17) 0.0035(12) 0.0030(13) 0.0109(13)
O13 0.0284(13) 0.073(2) 0.0313(13) -0.0046(13) 0.0043(10) 0.0096(13)
C1 0.0245(15) 0.0370(17) 0.0324(16) -0.0007(17) 0.0030(12) -0.0043(18)
C2 0.042(3) 0.089(4) 0.097(4) 0.024(3) -0.026(3) -0.067(3)
C3 0.041(3) 0.098(4) 0.110(4) 0.028(3) -0.023(3) -0.073(4)
C4 0.0226(17) 0.051(2) 0.0404(19) -0.0011(19) 0.0003(14) -0.010(2)
C5 0.034(2) 0.090(4) 0.071(3) 0.010(2) -0.006(2) -0.053(3)
C6 0.031(2) 0.090(4) 0.075(3) 0.016(2) -0.007(2) -0.054(3)
N1 0.039(2) 0.046(2) 0.0285(17) 0.0049(16) 0.0073(14) 0.0010(16)

loop_
_atom_site_type_symbol
_atom_site_label
_atom_site_fract_x
_atom_site_fract_y
_atom_site_fract_z
_atom_site_U_iso_or_equiv
_atom_site_thermal_displace_type
_atom_site_occupancy
S S1 0.15898(5) 0.00272(12) 0.19165(11) 0.0282(2) Uani 1.000
O O11 0.15361(18) -0.1393(4) 0.0601(3) 0.0415(8) Uani 1.000
O O12 0.14295(19) 0.1783(4) 0.1126(4) 0.0458(9) Uani 1.000
O O13 0.10228(17) -0.0332(4) 0.3285(3) 0.0442(9) Uani 1.000
C C1 0.2732(2) 0.0001(5) 0.2931(4) 0.0313(9) Uani 1.000
C C2 0.3348(3) -0.1181(8) 0.2409(8) 0.079(2) Uani 1.000
C C3 0.4233(3) -0.1161(8) 0.3218(8) 0.086(2) Uani 1.000
C C4 0.4528(2) 0.0004(6) 0.4560(5) 0.0383(11) Uani 1.000
C C5 0.3888(3) 0.1184(8) 0.5045(6) 0.0660(18) Uani 1.000
C C6 0.3001(3) 0.1182(8) 0.4249(7) 0.0664(18) Uani 1.000
N N1 -0.0887(3) 0.0292(5) 0.2899(5) 0.0376(11) Uani 1.000
H H2 0.31710 -0.20180 0.14940 0.0940 Uiso 1.000
H H3 0.46580 -0.19870 0.28270 0.1020 Uiso 1.000
H H5 0.40600 0.20300 0.59550 0.0790 Uiso 1.000
H H6 0.25740 0.20130 0.46240 0.0800 Uiso 1.000
H H11 -0.107(3) 0.055(5) 0.175(6) 0.039(11) Uiso 1.000
H H12 -0.110(3) 0.096(7) 0.357(6) 0.055(15) Uiso 1.000
H H13 -0.027(4) 0.035(6) 0.299(5) 0.055(14) Uiso 1.000
H H14 -0.109(3) -0.076(7) 0.323(6) 0.053(14) Uiso 1.000

loop_
_atom_type_symbol
_atom_type_description
_atom_type_scat_dispersion_real
_atom_type_scat_dispersion_imag
_atom_type_scat_source
C C 0.0033 0.0016 'International Tables Vol C Tables 4.2.6.8 and 6.1.1.4'
H H 0.0000 0.0000 'International Tables Vol C Tables 4.2.6.8 and 6.1.1.4'
S S 0.1246 0.1234 'International Tables Vol C Tables 4.2.6.8 and 6.1.1.4'
N N 0.0061 0.0033 'International Tables Vol C Tables 4.2.6.8 and 6.1.1.4'
O O 0.0106 0.0060 'International Tables Vol C Tables 4.2.6.8 and 6.1.1.4'

loop_
_geom_angle_atom_site_label_1
_geom_angle_atom_site_label_2
_geom_angle_atom_site_label_3
_geom_angle_site_symmetry_1
_geom_angle_site_symmetry_3
_geom_angle
_geom_angle_publ_flag
O11 S1 O12 . . 111.65(17) no
O11 S1 O13 . . 112.42(16) no
O11 S1 C1 . . 105.58(16) no
O12 S1 O13 . . 113.02(17) no
O12 S1 C1 . . 107.17(17) no
O13 S1 C1 . . 106.43(15) no
H12 N1 H14 . . 101(5) no
H13 N1 H14 . . 113(4) no
H11 N1 H14 . . 113(4) no
H11 N1 H12 . . 113(4) no
H11 N1 H13 . . 104(4) no
H12 N1 H13 . . 113(4) no
C2 C1 C6 . . 119.1(4) no
S1 C1 C2 . . 121.0(3) no
S1 C1 C6 . . 120.0(3) no
C1 C2 C3 . . 119.6(5) no
C2 C3 C4 . . 123.0(5) no
C3 C4 C5 . . 115.8(4) no
C4 C4 C5 3_656 . 121.6(4) no
C3 C4 C4 . 3_656 122.7(4) no
C4 C5 C6 . . 122.0(5) no
C1 C6 C5 . . 120.6(5) no
C1 C2 H2 . . 120.00 no
C3 C2 H2 . . 120.00 no
C4 C3 H3 . . 118.00 no
C2 C3 H3 . . 119.00 no
C4 C5 H5 . . 119.00 no
C6 C5 H5 . . 119.00 no
C5 C6 H6 . . 120.00 no
C1 C6 H6 . . 120.00 no

loop_
_geom_bond_atom_site_label_1
_geom_bond_atom_site_label_2
_geom_bond_site_symmetry_2
_geom_bond_distance
_geom_bond_publ_flag
S1 O11 . 1.454(3) no
S1 O12 . 1.444(3) no
S1 O13 . 1.441(3) no
S1 C1 . 1.775(3) no
N1 H14 . 0.88(5) no
N1 H11 . 0.91(5) no
N1 H12 . 0.80(5) no
N1 H13 . 0.91(6) no
C1 C6 . 1.361(6) no
C1 C2 . 1.357(6) no
C2 C3 . 1.381(7) no
C3 C4 . 1.375(7) no
C4 C5 . 1.371(6) no
C4 C4 3_656 1.477(4) no
C5 C6 . 1.380(6) no
C2 H2 . 0.9500 no
C3 H3 . 0.9500 no
C5 H5 . 0.9500 no
C6 H6 . 0.9500 no

loop_
_geom_hbond_atom_site_label_D
_geom_hbond_atom_site_label_H
_geom_hbond_atom_site_label_A
_geom_hbond_site_symmetry_A
_geom_hbond_distance_DH
_geom_hbond_distance_HA
_geom_hbond_distance_DA
_geom_hbond_angle_DHA
_geom_hbond_publ_flag
N1 H11 O11 3_555 0.91(5) 1.96(4) 2.861(5) 172(4) yes
N1 H12 O11 2_555 0.80(5) 2.18(5) 2.922(5) 153(5) yes
N1 H12 O13 3_556 0.80(5) 2.45(5) 2.955(4) 122(4) yes
N1 H13 O13 . 0.91(6) 1.96(6) 2.841(5) 162(4) yes
N1 H14 O12 2_545 0.88(5) 1.97(5) 2.848(5) 174(4) yes
C2 H2 O11 . 0.95 2.48 2.873(6) 105 yes
C6 H6 O12 4_555 0.95 2.33 3.243(6) 161 yes

loop_
_geom_torsion_atom_site_label_1
_geom_torsion_atom_site_label_2
_geom_torsion_atom_site_label_3
_geom_torsion_atom_site_label_4
_geom_torsion_site_symmetry_1
_geom_torsion_site_symmetry_3
_geom_torsion_site_symmetry_4
_geom_torsion
_geom_torsion_publ_flag
O11 S1 C1 C2 . . . 0.7(4) no
O11 S1 C1 C6 . . . -179.5(3) no
O12 S1 C1 C2 . . . -118.4(4) no
O12 S1 C1 C6 . . . 61.4(4) no
O13 S1 C1 C2 . . . 120.4(4) no
O13 S1 C1 C6 . . . -59.8(4) no
S1 C1 C2 C3 . . . 179.6(4) no
C6 C1 C2 C3 . . . -0.2(8) no
S1 C1 C6 C5 . . . -179.7(4) no
C2 C1 C6 C5 . . . 0.1(7) no
C1 C2 C3 C4 . . . 0.6(9) no
C2 C3 C4 C5 . . . -0.9(8) no
C2 C3 C4 C4 . . 3_656 178.9(5) no
C3 C4 C5 C6 . . . 0.8(7) no
C4 C4 C5 C6 3_656 . . -179.0(5) no
C3 C4 C4 C3 . 3_656 3_656 -180.0(5) no
C3 C4 C4 C5 . 3_656 3_656 0.2(7) no
C5 C4 C4 C3 . 3_656 3_656 -0.2(7) no
C5 C4 C4 C5 . 3_656 3_656 180.0(5) no
C4 C5 C6 C1 . . . -0.5(8) no
